data_2239138
loop_
_publ_author_name
'Al-Fahdawi, Aeed S.'
'Al-Kafajy, Hussain A.'
'Al-Jeboori, Mohamad J.'
'Coles, Simon J.'
'Wilson, Claire'
'Potgieter, Herman'

_publ_section_title
;
 <i>N</i>,<i>N</i>'-Bis(diphenylmethyl)benzene-1,4-diamine
;
_journal_coeditor_code HB7158
_journal_issue 1
_journal_name_full 'Acta Crystallographica Section E'
_journal_page_first o66
_journal_paper_doi 10.1107/S1600536813033497
_journal_volume 70
_journal_year 2014
_chemical_formula_iupac 'C32 H28 N2'
_chemical_formula_moiety 'C32 H28 N2'
_chemical_formula_sum 'C32 H28 N2'
_chemical_formula_weight 440.56
_chemical_name_systematic
;
<i>N</i>,<i>N</i>'-Bis(diphenylmethyl)benzene-1,4-diamine
;
_space_group_crystal_system monoclinic
_space_group_IT_number 14
_space_group_name_Hall '-P 2yn'
_space_group_name_H-M_alt 'P 1 21/n 1'
_symmetry_space_group_name_Hall '-P 2yn'
_symmetry_space_group_name_H-M 'P 1 21/n 1'
_atom_sites_solution_hydrogens geom
_atom_sites_solution_primary dual
_atom_sites_solution_secondary difmap
_cell_angle_alpha 90.00
_cell_angle_beta 107.914(8)
_cell_angle_gamma 90.00
_cell_formula_units_Z 2
_cell_length_a 14.784(2)
_cell_length_b 5.5853(8)
_cell_length_c 14.896(2)
_cell_measurement_reflns_used 5636
_cell_measurement_temperature 100
_cell_measurement_theta_max 27.5
_cell_measurement_theta_min 3.4
_cell_volume 1170.4(3)
_computing_cell_refinement
;
<i>CrystalClear-SM Expert</i> (Rigaku, 2012)
;
_computing_data_collection
;
<i>CrystalClear-SM Expert</i> (Rigaku, 2012)
;
_computing_data_reduction
;
<i>CrystalClear-SM Expert</i> (Rigaku, 2012)
;
_computing_molecular_graphics
;
OLEX2 (Dolomanov <i>et al.</i>, 2009)
;
_computing_publication_material
;
OLEX2 (Dolomanov <i>et al.</i>, 2009)
;
_computing_structure_refinement
;
SHELXL97 (Sheldrick, 2008)
;
_computing_structure_solution
;
SHELXD (Sheldrick, 2008)
;
_diffrn_ambient_temperature 100(2)
_diffrn_detector_area_resol_mean 28.5714
_diffrn_measured_fraction_theta_full 0.993
_diffrn_measured_fraction_theta_max 0.993
_diffrn_measurement_device 'four-circle \k goniometer'
_diffrn_measurement_device_type 'Rigaku AFC12 (Right)'
_diffrn_measurement_method 'profile data from \w-scans'
_diffrn_radiation_monochromator Confocal
_diffrn_radiation_type MoK\a
_diffrn_radiation_wavelength 0.71075
_diffrn_reflns_av_R_equivalents 0.1248
_diffrn_reflns_limit_h_max 18
_diffrn_reflns_limit_h_min -19
_diffrn_reflns_limit_k_max 6
_diffrn_reflns_limit_k_min -7
_diffrn_reflns_limit_l_max 19
_diffrn_reflns_limit_l_min -16
_diffrn_reflns_number 10305
_diffrn_reflns_theta_full 27.48
_diffrn_reflns_theta_max 27.48
_diffrn_reflns_theta_min 3.40
_exptl_absorpt_coefficient_mu 0.073
_exptl_absorpt_correction_T_max 1.000
_exptl_absorpt_correction_T_min 0.345
_exptl_absorpt_correction_type multi-scan
_exptl_absorpt_process_details
;
(<i>CrystalClear-SM Expert</i>; Rigaku, 2012)
;
_exptl_crystal_colour Colourless
_exptl_crystal_density_diffrn 1.250
_exptl_crystal_density_method 'not measured'
_exptl_crystal_description Plate
_exptl_crystal_F_000 468
_exptl_crystal_size_max 0.1
_exptl_crystal_size_mid 0.09
_exptl_crystal_size_min 0.02
_refine_diff_density_max 0.330
_refine_diff_density_min -0.294
_refine_ls_extinction_coef 0.026(5)
_refine_ls_extinction_expression Fc^*^=kFc[1+0.001xFc^2^\l^3^/sin(2\q)]^-1/4^
_refine_ls_extinction_method 'SHELXL97 (Sheldrick, 2008)'
_refine_ls_goodness_of_fit_ref 0.970
_refine_ls_hydrogen_treatment constr
_refine_ls_matrix_type full
_refine_ls_number_parameters 155
_refine_ls_number_reflns 2664
_refine_ls_number_restraints 0
_refine_ls_restrained_S_all 0.970
_refine_ls_R_factor_all 0.1678
_refine_ls_R_factor_gt 0.0768
_refine_ls_shift/su_max 0.000
_refine_ls_shift/su_mean 0.000
_refine_ls_structure_factor_coef Fsqd
_refine_ls_weighting_details 'calc w=1/[\s^2^(Fo^2^)+(0.0886P)^2^] where P=(Fo^2^+2Fc^2^)/3'
_refine_ls_weighting_scheme calc
_refine_ls_wR_factor_gt 0.1671
_refine_ls_wR_factor_ref 0.2078
_reflns_number_gt 1254
_reflns_number_total 2664
_reflns_threshold_expression I>2\s(I)
_cod_data_source_file hb7158sup1.cif
_cod_data_source_block I
_cod_database_code 2239138
_cod_database_fobs_code 2239138

loop_
_space_group_symop_id
_space_group_symop_operation_xyz
1 'x, y, z'
2 '-x+1/2, y+1/2, -z+1/2'
3 '-x, -y, -z'
4 'x-1/2, -y-1/2, z-1/2'

loop_
_atom_site_type_symbol
_atom_site_label
_atom_site_fract_x
_atom_site_fract_y
_atom_site_fract_z
_atom_site_U_iso_or_equiv
_atom_site_adp_type
_atom_site_calc_flag
_atom_site_refinement_flags
_atom_site_occupancy
_atom_site_symmetry_multiplicity
N N1 0.44891(16) 0.4954(4) 0.1672(2) 0.0366(7) Uani d . 1 1
H H1 0.4144 0.6110 0.1765 0.044 Uiso calc R 1 1
C C2 0.47809(19) 0.3103(5) 0.2375(2) 0.0294(8) Uani d . 1 1
H H2 0.4635 0.1559 0.2050 0.035 Uiso calc R 1 1
C C3 0.58440(19) 0.3135(5) 0.2909(2) 0.0273(7) Uani d . 1 1
C C4 0.6426(2) 0.5024(5) 0.2829(2) 0.0295(8) Uani d . 1 1
H H4 0.6169 0.6316 0.2440 0.035 Uiso calc R 1 1
C C5 0.7386(2) 0.4993(5) 0.3323(2) 0.0314(8) Uani d . 1 1
H H5 0.7768 0.6270 0.3265 0.038 Uiso calc R 1 1
C C6 0.7785(2) 0.3094(5) 0.3901(2) 0.0326(8) Uani d . 1 1
H H6 0.8431 0.3080 0.4231 0.039 Uiso calc R 1 1
C C7 0.7208(2) 0.1209(5) 0.3983(2) 0.0329(8) Uani d . 1 1
H H7 0.7468 -0.0081 0.4371 0.039 Uiso calc R 1 1
C C8 0.6248(2) 0.1228(5) 0.3492(2) 0.0325(8) Uani d . 1 1
H H8 0.5868 -0.0051 0.3554 0.039 Uiso calc R 1 1
C C9 0.41899(19) 0.3290(5) 0.3050(2) 0.0303(8) Uani d . 1 1
C C10 0.4294(2) 0.5250(5) 0.3644(3) 0.0392(9) Uani d . 1 1
H H10 0.4723 0.6451 0.3626 0.047 Uiso calc R 1 1
C C11 0.3771(2) 0.5438(6) 0.4259(3) 0.0433(9) Uani d . 1 1
H H11 0.3845 0.6767 0.4651 0.052 Uiso calc R 1 1
C C12 0.3137(2) 0.3662(6) 0.4296(3) 0.0416(9) Uani d . 1 1
H H12 0.2782 0.3785 0.4712 0.050 Uiso calc R 1 1
C C13 0.3032(2) 0.1706(6) 0.3712(3) 0.0421(10) Uani d . 1 1
H H13 0.2614 0.0487 0.3742 0.051 Uiso calc R 1 1
C C14 0.3545(2) 0.1546(5) 0.3081(3) 0.0386(9) Uani d . 1 1
H H14 0.3454 0.0245 0.2673 0.046 Uiso calc R 1 1
C C15 0.47494(18) 0.4941(5) 0.0834(2) 0.0283(8) Uani d . 1 1
C C16 0.5290(2) 0.3109(5) 0.0627(2) 0.0315(8) Uani d . 1 1
H H16 0.5489 0.1834 0.1042 0.038 Uiso calc R 1 1
C C17 0.44676(19) 0.6813(5) 0.0199(2) 0.0294(8) Uani d . 1 1
H H17 0.4107 0.8049 0.0332 0.035 Uiso calc R 1 1

loop_
_atom_site_aniso_label
_atom_site_aniso_U_11
_atom_site_aniso_U_22
_atom_site_aniso_U_33
_atom_site_aniso_U_12
_atom_site_aniso_U_13
_atom_site_aniso_U_23
N1 0.0298(14) 0.0449(16) 0.039(2) 0.0124(13) 0.0167(14) 0.0079(14)
C2 0.0222(15) 0.0330(16) 0.032(2) 0.0024(13) 0.0070(14) -0.0015(14)
C3 0.0212(14) 0.0322(16) 0.030(2) -0.0007(13) 0.0109(14) -0.0032(14)
C4 0.0244(15) 0.0290(15) 0.035(2) 0.0028(13) 0.0094(14) 0.0020(14)
C5 0.0255(15) 0.0340(17) 0.035(2) -0.0023(14) 0.0094(15) -0.0016(15)
C6 0.0218(15) 0.0415(18) 0.034(2) 0.0026(14) 0.0076(15) -0.0063(15)
C7 0.0279(16) 0.0329(17) 0.039(2) 0.0084(14) 0.0125(16) 0.0026(15)
C8 0.0257(16) 0.0318(17) 0.042(2) 0.0006(13) 0.0137(16) 0.0046(15)
C9 0.0210(14) 0.0349(17) 0.035(2) 0.0010(14) 0.0089(14) 0.0025(15)
C10 0.0319(17) 0.0354(18) 0.053(3) -0.0069(15) 0.0177(18) -0.0066(17)
C11 0.0378(19) 0.047(2) 0.048(3) 0.0018(17) 0.0177(18) -0.0068(18)
C12 0.0345(18) 0.050(2) 0.048(3) 0.0093(17) 0.0248(18) 0.0082(18)
C13 0.0324(18) 0.049(2) 0.053(3) -0.0051(16) 0.0253(18) 0.0042(18)
C14 0.0308(17) 0.0357(17) 0.053(3) -0.0058(15) 0.0187(17) -0.0035(16)
C15 0.0156(13) 0.0345(16) 0.032(2) -0.0022(13) 0.0039(14) -0.0001(15)
C16 0.0219(14) 0.0351(17) 0.037(2) 0.0020(13) 0.0086(14) 0.0049(15)
C17 0.0182(14) 0.0350(17) 0.036(2) 0.0025(13) 0.0106(14) -0.0022(15)

loop_
_atom_type_symbol
_atom_type_description
_atom_type_scat_dispersion_real
_atom_type_scat_dispersion_imag
_atom_type_scat_source
C C 0.0033 0.0016 'International Tables Vol C Tables 4.2.6.8 and 6.1.1.4'
H H 0.0000 0.0000 'International Tables Vol C Tables 4.2.6.8 and 6.1.1.4'
N N 0.0061 0.0033 'International Tables Vol C Tables 4.2.6.8 and 6.1.1.4'

loop_
_geom_angle_atom_site_label_1
_geom_angle_atom_site_label_2
_geom_angle_atom_site_label_3
_geom_angle_site_symmetry_1
_geom_angle
C2 N1 H1 . 118.8
C15 N1 H1 . 118.8
C15 N1 C2 . 122.4(2)
N1 C2 H2 . 107.6
N1 C2 C3 . 113.6(2)
N1 C2 C9 . 109.0(2)
C3 C2 H2 . 107.6
C9 C2 H2 . 107.6
C9 C2 C3 . 111.2(3)
C4 C3 C2 . 121.9(3)
C8 C3 C2 . 119.5(2)
C8 C3 C4 . 118.6(3)
C3 C4 H4 . 119.8
C5 C4 C3 . 120.4(3)
C5 C4 H4 . 119.8
C4 C5 H5 . 119.6
C6 C5 C4 . 120.9(3)
C6 C5 H5 . 119.6
C5 C6 H6 . 120.6
C5 C6 C7 . 118.9(3)
C7 C6 H6 . 120.6
C6 C7 H7 . 119.7
C8 C7 C6 . 120.6(3)
C8 C7 H7 . 119.7
C3 C8 H8 . 119.7
C7 C8 C3 . 120.7(3)
C7 C8 H8 . 119.7
C10 C9 C2 . 120.1(2)
C14 C9 C2 . 121.2(3)
C14 C9 C10 . 118.7(3)
C9 C10 H10 . 119.6
C11 C10 C9 . 120.8(3)
C11 C10 H10 . 119.6
C10 C11 H11 . 120.0
C10 C11 C12 . 120.1(3)
C12 C11 H11 . 120.0
C11 C12 H12 . 120.3
C13 C12 C11 . 119.5(3)
C13 C12 H12 . 120.3
C12 C13 H13 . 119.9
C12 C13 C14 . 120.3(3)
C14 C13 H13 . 119.9
C9 C14 C13 . 120.6(3)
C9 C14 H14 . 119.7
C13 C14 H14 . 119.7
C16 C15 N1 . 122.1(3)
C17 C15 N1 . 119.5(3)
C17 C15 C16 . 118.5(3)
C15 C16 H16 . 120.1
C17 C16 C15 3_665 119.9(3)
C17 C16 H16 3_665 120.1
C15 C17 H17 . 119.2
C16 C17 C15 3_665 121.7(3)
C16 C17 H17 3_665 119.2

loop_
_geom_bond_atom_site_label_1
_geom_bond_atom_site_label_2
_geom_bond_site_symmetry_2
_geom_bond_distance
N1 H1 . 0.8600
N1 C2 . 1.440(4)
N1 C15 . 1.415(4)
C2 H2 . 0.9800
C2 C3 . 1.528(4)
C2 C9 . 1.525(4)
C3 C4 . 1.389(4)
C3 C8 . 1.388(4)
C4 H4 . 0.9300
C4 C5 . 1.384(4)
C5 H5 . 0.9300
C5 C6 . 1.379(4)
C6 H6 . 0.9300
C6 C7 . 1.384(4)
C7 H7 . 0.9300
C7 C8 . 1.382(4)
C8 H8 . 0.9300
C9 C10 . 1.386(4)
C9 C14 . 1.373(4)
C10 H10 . 0.9300
C10 C11 . 1.372(4)
C11 H11 . 0.9300
C11 C12 . 1.378(4)
C12 H12 . 0.9300
C12 C13 . 1.375(5)
C13 H13 . 0.9300
C13 C14 . 1.380(4)
C14 H14 . 0.9300
C15 C16 . 1.391(4)
C15 C17 . 1.385(4)
C16 H16 . 0.9300
C16 C17 3_665 1.384(4)
C17 C16 3_665 1.384(4)
C17 H17 . 0.9300

loop_
_geom_torsion_atom_site_label_1
_geom_torsion_atom_site_label_2
_geom_torsion_atom_site_label_3
_geom_torsion_atom_site_label_4
_geom_torsion_site_symmetry_4
_geom_torsion
N1 C2 C3 C4 . 10.4(4)
N1 C2 C3 C8 . -169.4(3)
N1 C2 C9 C10 . -67.2(4)
N1 C2 C9 C14 . 112.5(3)
N1 C15 C16 C17 3_665 -179.5(3)
N1 C15 C17 C16 3_665 179.5(3)
C2 N1 C15 C16 . 1.3(4)
C2 N1 C15 C17 . -178.1(3)
C2 C3 C4 C5 . -180.0(3)
C2 C3 C8 C7 . 179.9(3)
C2 C9 C10 C11 . -179.7(3)
C2 C9 C14 C13 . 178.4(3)
C3 C2 C9 C10 . 58.8(4)
C3 C2 C9 C14 . -121.5(3)
C3 C4 C5 C6 . 0.2(5)
C4 C3 C8 C7 . 0.1(4)
C4 C5 C6 C7 . -0.2(5)
C5 C6 C7 C8 . 0.1(4)
C6 C7 C8 C3 . 0.0(5)
C8 C3 C4 C5 . -0.1(4)
C9 C2 C3 C4 . -113.0(3)
C9 C2 C3 C8 . 67.2(3)
C9 C10 C11 C12 . 0.4(5)
C10 C9 C14 C13 . -1.9(5)
C10 C11 C12 C13 . 0.0(5)
C11 C12 C13 C14 . -1.3(5)
C12 C13 C14 C9 . 2.3(5)
C14 C9 C10 C11 . 0.6(5)
C15 N1 C2 C3 . 69.6(3)
C15 N1 C2 C9 . -165.8(2)
C16 C15 C17 C16 3_665 0.1(5)
C17 C15 C16 C17 3_665 -0.1(4)
